data_7054100
loop_
_publ_author_name
'Hancock, Stuart L.'
'Jones, Matthew D.'
'Langridge, Conrad J.'
'Mahon, Mary F.'

_publ_section_title
;
 Al(iii)--homopiperazine complexes and their exploitation for the
 production of polyesters
;
_journal_issue 9
_journal_name_full 'New Journal of Chemistry'
_journal_page_first 1891
_journal_paper_doi 10.1039/c2nj40300e
_journal_volume 36
_journal_year 2012
_chemical_formula_sum 'C36.75 H58.75 Al N2 O2'
_chemical_formula_weight 587.59
_chemical_name_systematic
;
?
;
_space_group_IT_number 15
_symmetry_cell_setting monoclinic
_symmetry_space_group_name_Hall '-C 2yc'
_symmetry_space_group_name_H-M 'C 1 2/c 1'
_atom_sites_solution_hydrogens geom
_atom_sites_solution_primary direct
_atom_sites_solution_secondary difmap
_audit_creation_method SHELXL-97
_cell_angle_alpha 90.00
_cell_angle_beta 116.4370(10)
_cell_angle_gamma 90.00
_cell_formula_units_Z 8
_cell_length_a 35.6710(9)
_cell_length_b 10.4360(3)
_cell_length_c 24.9340(8)
_cell_measurement_reflns_used 102804
_cell_measurement_temperature 150(2)
_cell_measurement_theta_max 27.48
_cell_measurement_theta_min 3.51
_cell_volume 8311.3(4)
_computing_cell_refinement 'HKL Scalepack (Otwinski & Minor, 1997)'
_computing_data_collection 'Collect (Nonius BV, 1997-2000)'
_computing_data_reduction 'HKL Denzo & Scalepack (Otwinski & Minor 1997)'
_computing_molecular_graphics 'Ortep-3 for Windows (Farrugia, 1997)'
_computing_publication_material 'WinGX publication routines (Farrugia, 1999)'
_computing_structure_refinement 'SHELXL-97 (Sheldrick, 1997)'
_computing_structure_solution
;
SIR97- Altomare A., Burla M.C., Camalli M., Cascarano G.L., Giacovazzo C. ,
Guagliardi A., Moliterni A.G.G., Polidori G.,Spagna R.
(1999) J. Appl. Cryst. 32, 115-119.
;
_diffrn_ambient_temperature 150(2)
_diffrn_measured_fraction_theta_full 0.993
_diffrn_measured_fraction_theta_max 0.993
_diffrn_measurement_device_type 'nonius kappa ccd'
_diffrn_measurement_method ccd
_diffrn_radiation_monochromator graphite
_diffrn_radiation_source 'fine-focus sealed tube'
_diffrn_radiation_type MoK\a
_diffrn_radiation_wavelength 0.71073
_diffrn_reflns_av_R_equivalents 0.0411
_diffrn_reflns_av_sigmaI/netI 0.0268
_diffrn_reflns_limit_h_max 46
_diffrn_reflns_limit_h_min -45
_diffrn_reflns_limit_k_max 13
_diffrn_reflns_limit_k_min -13
_diffrn_reflns_limit_l_max 32
_diffrn_reflns_limit_l_min -32
_diffrn_reflns_number 70559
_diffrn_reflns_theta_full 27.49
_diffrn_reflns_theta_max 27.49
_diffrn_reflns_theta_min 3.64
_exptl_absorpt_coefficient_mu 0.076
_exptl_absorpt_correction_type none
_exptl_crystal_colour colourless
_exptl_crystal_density_diffrn 0.939
_exptl_crystal_density_method 'not measured'
_exptl_crystal_description block
_exptl_crystal_F_000 2578
_exptl_crystal_size_max 0.30
_exptl_crystal_size_mid 0.30
_exptl_crystal_size_min 0.25
_platon_squeeze_details
;
The electron density in the voids was consistent with an eighth
of a hexane moiety per Al centre and has been treated as such.
;
_refine_diff_density_max 1.197
_refine_diff_density_min -0.552
_refine_diff_density_rms 0.108
_refine_ls_extinction_method none
_refine_ls_goodness_of_fit_ref 1.090
_refine_ls_hydrogen_treatment constr
_refine_ls_matrix_type full
_refine_ls_number_parameters 494
_refine_ls_number_reflns 9479
_refine_ls_number_restraints 10
_refine_ls_restrained_S_all 1.090
_refine_ls_R_factor_all 0.1319
_refine_ls_R_factor_gt 0.1196
_refine_ls_shift/su_max 0.030
_refine_ls_shift/su_mean 0.001
_refine_ls_structure_factor_coef Fsqd
_refine_ls_weighting_details 'calc w=1/[\s^2^(Fo^2^)+(0.1607P)^2^+24.1719P] where P=(Fo^2^+2Fc^2^)/3'
_refine_ls_weighting_scheme calc
_refine_ls_wR_factor_gt 0.3258
_refine_ls_wR_factor_ref 0.3350
_reflns_number_gt 7945
_reflns_number_total 9479
_reflns_threshold_expression >2sigma(I)
_cod_data_source_file c2nj40300e.txt
_cod_data_source_block Al(1)Me
_cod_depositor_comments
;
The following automatic conversions were performed:

'_symmetry_cell_setting' value 'Monoclinic' changed to 'monoclinic'
according to
/usr/data/users/saulius/automatic-downloads/retrospective/RSC/lib/dictionaries/cif_core.dic
dictionary named 'cif_core.dic' version 2.4.2 from 2011-04-26.

Automatic conversion script
Id: cif_fix_values 2281 2013-09-26 08:29:07Z andrius 
;
_cod_original_sg_symbol_H-M C2/c
_cod_database_code 7054100

loop_
_symmetry_equiv_pos_as_xyz
'x, y, z'
'-x, y, -z+1/2'
'x+1/2, y+1/2, z'
'-x+1/2, y+1/2, -z+1/2'
'-x, -y, -z'
'x, -y, z-1/2'
'-x+1/2, -y+1/2, -z'
'x+1/2, -y+1/2, z-1/2'

loop_
_atom_site_label
_atom_site_type_symbol
_atom_site_fract_x
_atom_site_fract_y
_atom_site_fract_z
_atom_site_U_iso_or_equiv
_atom_site_adp_type
_atom_site_occupancy
_atom_site_symmetry_multiplicity
_atom_site_calc_flag
_atom_site_refinement_flags
_atom_site_disorder_assembly
_atom_site_disorder_group
Al1 Al 0.73298(3) 0.19844(10) 0.63741(4) 0.0440(3) Uani 1 1 d . . .
O1 O 0.71712(9) 0.1051(3) 0.57023(11) 0.0661(9) Uani 1 1 d . A .
N1 N 0.7330(2) 0.3515(5) 0.5843(2) 0.0320(10) Uani 0.50 1 d P A 1
C1 C 0.68589(15) 0.1851(6) 0.6575(3) 0.0909(19) Uani 1 1 d . A .
H1C H 0.6644 0.2481 0.6341 0.136 Uiso 1 1 calc R . .
H1A H 0.6957 0.2019 0.7003 0.136 Uiso 1 1 calc R . .
H1B H 0.6740 0.0988 0.6480 0.136 Uiso 1 1 calc R . .
O2 O 0.77550(7) 0.0931(2) 0.67490(9) 0.0418(5) Uani 1 1 d . A .
N2 N 0.7646(2) 0.3376(5) 0.6971(2) 0.0297(14) Uiso 0.50 1 d P A 1
C2 C 0.65850(10) 0.0251(3) 0.48365(13) 0.0395(7) Uani 1 1 d . A .
C3 C 0.62523(12) 0.0562(4) 0.42872(17) 0.0571(10) Uani 1 1 d . . .
H3 H 0.6084 -0.0089 0.4023 0.069 Uiso 1 1 calc R B 1
C4 C 0.6174(8) 0.184(3) 0.4137(8) 0.049(5) Uani 0.50 1 d P A 1
C5 C 0.6492(3) 0.2691(9) 0.4382(4) 0.046(2) Uani 0.50 1 d P A 1
H5 H 0.6477 0.3505 0.4203 0.055 Uiso 0.50 1 calc PR A 1
C6 C 0.6844(2) 0.2341(6) 0.4906(3) 0.0337(11) Uani 0.50 1 d P A 1
C7 C 0.66736(13) -0.1143(3) 0.50552(15) 0.0503(9) Uani 1 1 d . . .
C8 C 0.66789(13) -0.1283(3) 0.56743(15) 0.0498(8) Uani 1 1 d . A .
H8A H 0.6894 -0.0719 0.5962 0.075 Uiso 1 1 calc R . .
H8B H 0.6741 -0.2173 0.5809 0.075 Uiso 1 1 calc R . .
H8C H 0.6404 -0.1044 0.5644 0.075 Uiso 1 1 calc R . .
C9 C 0.70994(18) -0.1549(5) 0.5099(2) 0.0804(16) Uani 1 1 d . A .
H9A H 0.7317 -0.0965 0.5368 0.121 Uiso 1 1 calc R . .
H9B H 0.7090 -0.1517 0.4700 0.121 Uiso 1 1 calc R . .
H9C H 0.7163 -0.2425 0.5255 0.121 Uiso 1 1 calc R . .
C10 C 0.6330(2) -0.2080(4) 0.4634(2) 0.0838(17) Uani 1 1 d . A .
H10A H 0.6058 -0.1825 0.4608 0.126 Uiso 1 1 calc R . .
H10B H 0.6397 -0.2952 0.4794 0.126 Uiso 1 1 calc R . .
H10C H 0.6318 -0.2052 0.4234 0.126 Uiso 1 1 calc R . .
C11 C 0.5791(6) 0.1871(16) 0.3375(7) 0.055(3) Uani 0.50 1 d P A 1
C12 C 0.5394(4) 0.1300(15) 0.3388(7) 0.094(4) Uiso 0.50 1 d P A 1
H12D H 0.5468 0.0504 0.3621 0.141 Uiso 0.50 1 calc PR A 1
H12E H 0.5184 0.1119 0.2978 0.141 Uiso 0.50 1 calc PR A 1
H12F H 0.5280 0.1915 0.3574 0.141 Uiso 0.50 1 calc PR A 1
C13 C 0.5788(4) 0.0906(12) 0.2957(5) 0.088(3) Uiso 0.50 1 d P A 1
H13A H 0.5740 0.0062 0.3089 0.132 Uiso 0.50 1 calc PR A 1
H13B H 0.6057 0.0909 0.2942 0.132 Uiso 0.50 1 calc PR A 1
H13C H 0.5563 0.1092 0.2558 0.132 Uiso 0.50 1 calc PR A 1
C14 C 0.5628(6) 0.336(2) 0.3288(10) 0.144(6) Uiso 0.50 1 d PD A 1
H14A H 0.5808 0.3887 0.3175 0.216 Uiso 0.50 1 calc PR A 1
H14B H 0.5639 0.3675 0.3664 0.216 Uiso 0.50 1 calc PR A 1
H14C H 0.5339 0.3400 0.2972 0.216 Uiso 0.50 1 calc PR A 1
C15 C 0.7228(2) 0.3170(6) 0.5206(2) 0.0365(12) Uani 0.50 1 d P A 1
H15A H 0.7470 0.2714 0.5201 0.044 Uiso 0.50 1 calc PR A 1
H15B H 0.7185 0.3969 0.4971 0.044 Uiso 0.50 1 calc PR A 1
C16 C 0.7014(2) 0.4444(8) 0.5848(3) 0.0388(15) Uani 0.50 1 d P A 1
H16A H 0.6752 0.3984 0.5768 0.047 Uiso 0.50 1 calc PR A 1
H16B H 0.6950 0.5085 0.5526 0.047 Uiso 0.50 1 calc PR A 1
C17 C 0.7179(8) 0.514(2) 0.6461(7) 0.051(4) Uani 0.50 1 d P A 1
H17A H 0.7400 0.5743 0.6486 0.062 Uiso 0.50 1 calc PR A 1
H17B H 0.6946 0.5652 0.6461 0.062 Uiso 0.50 1 calc PR A 1
C18 C 0.7350(3) 0.4360(7) 0.7006(4) 0.0397(17) Uani 0.50 1 d P A 1
H18A H 0.7119 0.3929 0.7053 0.048 Uiso 0.50 1 calc PR A 1
H18B H 0.7500 0.4919 0.7359 0.048 Uiso 0.50 1 calc PR A 1
C19 C 0.7761(3) 0.4086(10) 0.6116(4) 0.0409(18) Uani 0.50 1 d P A 1
H19A H 0.7746 0.4999 0.6000 0.049 Uiso 0.50 1 calc PR A 1
H19B H 0.7940 0.3630 0.5967 0.049 Uiso 0.50 1 calc PR A 1
C20 C 0.7957(3) 0.3974(11) 0.6814(5) 0.040(2) Uani 0.50 1 d P A 1
H20A H 0.8214 0.3444 0.6965 0.048 Uiso 0.50 1 calc PR A 1
H20B H 0.8032 0.4834 0.6999 0.048 Uiso 0.50 1 calc PR A 1
C21 C 0.79102(13) 0.2906(3) 0.75961(14) 0.0507(9) Uani 1 1 d . . .
H21A H 0.8068 0.3647 0.7840 0.061 Uiso 1 1 calc R A 1
H21B H 0.7720 0.2612 0.7763 0.061 Uiso 1 1 calc R A 1
C22 C 0.82171(10) 0.1852(3) 0.76846(13) 0.0380(7) Uani 1 1 d . A .
C23 C 0.81163(10) 0.0886(3) 0.72527(12) 0.0355(6) Uani 1 1 d . . .
C24 C 0.84007(11) -0.0131(3) 0.73458(13) 0.0410(7) Uani 1 1 d D A .
C25 C 0.87644(11) -0.0161(4) 0.78878(15) 0.0483(8) Uani 1 1 d . . .
H25 H 0.8951 -0.0861 0.7962 0.058 Uiso 1 1 calc R A .
C26 C 0.88680(11) 0.0789(4) 0.83284(15) 0.0481(8) Uani 1 1 d . A .
C27 C 0.85924(11) 0.1795(3) 0.82124(14) 0.0453(8) Uani 1 1 d . . .
H27 H 0.8659 0.2466 0.8498 0.054 Uiso 1 1 calc R A .
C28 C 0.83070(12) -0.1172(3) 0.68632(15) 0.0497(9) Uani 1 1 d . . .
C29 C 0.78961(14) -0.1862(3) 0.67297(17) 0.0563(10) Uani 1 1 d . A .
H29A H 0.7842 -0.2517 0.6422 0.084 Uiso 1 1 calc R . .
H29B H 0.7666 -0.1242 0.6585 0.084 Uiso 1 1 calc R . .
H29C H 0.7917 -0.2270 0.7096 0.084 Uiso 1 1 calc R . .
C30 C 0.82769(13) -0.0544(4) 0.62889(16) 0.0541(9) Uani 1 1 d . A .
H30A H 0.8540 -0.0099 0.6376 0.081 Uiso 1 1 calc R . .
H30B H 0.8045 0.0072 0.6139 0.081 Uiso 1 1 calc R . .
H30C H 0.8227 -0.1205 0.5985 0.081 Uiso 1 1 calc R . .
C31 C 0.86490(17) -0.2209(5) 0.7062(2) 0.0766(15) Uani 1 1 d . A .
H31A H 0.8920 -0.1808 0.7157 0.115 Uiso 1 1 calc R . .
H31B H 0.8582 -0.2830 0.6737 0.115 Uiso 1 1 calc R . .
H31C H 0.8663 -0.2648 0.7417 0.115 Uiso 1 1 calc R . .
C32 C 0.92767(12) 0.0699(5) 0.89130(18) 0.0650(11) Uani 1 1 d . . .
C33 C 0.9503(14) -0.055(3) 0.8950(19) 0.202(17) Uiso 0.33333 1 d PD A 1
H33A H 0.9761 -0.0583 0.9326 0.303 Uiso 0.33333 1 calc PR A 1
H33B H 0.9571 -0.0613 0.8611 0.303 Uiso 0.33333 1 calc PR A 1
H33C H 0.9322 -0.1272 0.8935 0.303 Uiso 0.33333 1 calc PR A 1
C34 C 0.9215(7) 0.094(2) 0.9458(9) 0.084(6) Uiso 0.33333 1 d PD A 1
H34A H 0.9174 0.1864 0.9491 0.126 Uiso 0.33333 1 calc PR A 1
H34B H 0.9463 0.0657 0.9814 0.126 Uiso 0.33333 1 calc PR A 1
H34C H 0.8969 0.0475 0.9427 0.126 Uiso 0.33333 1 calc PR A 1
C35 C 0.9562(9) 0.188(3) 0.8862(13) 0.119(9) Uiso 0.33333 1 d PD A 1
H35A H 0.9396 0.2669 0.8756 0.179 Uiso 0.33333 1 calc PR A 1
H35B H 0.9651 0.1681 0.8553 0.179 Uiso 0.33333 1 calc PR A 1
H35C H 0.9809 0.1993 0.9248 0.179 Uiso 0.33333 1 calc PR A 1
N1' N 0.7154(3) 0.3839(7) 0.5916(3) 0.0408(13) Uani 0.50 1 d P A 2
C1' C 0.68385(13) 0.1248(4) 0.51745(15) 0.0563(10) Uani 1 1 d . . .
N2' N 0.7759(2) 0.3479(5) 0.6984(2) 0.0295(14) Uiso 0.50 1 d P A 2
C4' C 0.6142(8) 0.175(2) 0.3987(8) 0.047(4) Uani 0.50 1 d P A 2
C5' C 0.6313(3) 0.2777(11) 0.4418(4) 0.054(2) Uani 0.50 1 d P A 2
H5' H 0.6199 0.3611 0.4301 0.064 Uiso 0.50 1 calc PR A 2
C6' C 0.6635(2) 0.2615(7) 0.4990(3) 0.0453(15) Uani 0.50 1 d P A 2
C14' C 0.5870(3) 0.2827(10) 0.3052(5) 0.072(2) Uiso 0.50 1 d P A 2
H14D H 0.5613 0.3152 0.2723 0.108 Uiso 0.50 1 calc PR A 2
H14E H 0.5990 0.2154 0.2901 0.108 Uiso 0.50 1 calc PR A 2
H14F H 0.6072 0.3529 0.3218 0.108 Uiso 0.50 1 calc PR A 2
C15' C 0.6738(2) 0.3772(7) 0.5405(3) 0.0535(18) Uani 0.50 1 d P A 2
H15C H 0.6700 0.4551 0.5160 0.064 Uiso 0.50 1 calc PR A 2
H15D H 0.6528 0.3809 0.5564 0.064 Uiso 0.50 1 calc PR A 2
C16' C 0.7484(3) 0.3993(7) 0.5689(3) 0.0461(16) Uani 0.50 1 d P A 2
H16C H 0.7378 0.4594 0.5346 0.055 Uiso 0.50 1 calc PR A 2
H16D H 0.7532 0.3154 0.5544 0.055 Uiso 0.50 1 calc PR A 2
C17' C 0.7901(4) 0.4496(9) 0.6175(5) 0.049(2) Uani 0.50 1 d P A 2
H17C H 0.8111 0.4481 0.6017 0.058 Uiso 0.50 1 calc PR A 2
H17D H 0.7863 0.5400 0.6260 0.058 Uiso 0.50 1 calc PR A 2
C18' C 0.8071(4) 0.3753(11) 0.6754(5) 0.036(2) Uani 0.50 1 d P A 2
H18C H 0.8185 0.2930 0.6694 0.044 Uiso 0.50 1 calc PR A 2
H18D H 0.8306 0.4242 0.7062 0.044 Uiso 0.50 1 calc PR A 2
C19' C 0.7508(3) 0.4670(8) 0.6944(4) 0.0458(18) Uani 0.50 1 d P A 2
H19C H 0.7700 0.5414 0.7078 0.055 Uiso 0.50 1 calc PR A 2
H19D H 0.7380 0.4582 0.7222 0.055 Uiso 0.50 1 calc PR A 2
C20' C 0.7154(7) 0.4944(16) 0.6299(6) 0.044(3) Uani 0.50 1 d P A 2
H20C H 0.6879 0.5015 0.6304 0.053 Uiso 0.50 1 calc PR A 2
H20D H 0.7211 0.5754 0.6142 0.053 Uiso 0.50 1 calc PR A 2
C11A C 0.5770(5) 0.2274(17) 0.3542(8) 0.077(5) Uani 0.50 1 d P A 2
C12A C 0.5646(8) 0.379(3) 0.3741(12) 0.185(9) Uiso 0.50 1 d P A 2
H12A H 0.5392 0.4123 0.3408 0.278 Uiso 0.50 1 calc PR A 2
H12B H 0.5879 0.4382 0.3828 0.278 Uiso 0.50 1 calc PR A 2
H12C H 0.5598 0.3698 0.4096 0.278 Uiso 0.50 1 calc PR A 2
C13A C 0.5405(4) 0.1893(12) 0.3487(6) 0.078(3) Uiso 0.50 1 d P A 2
H13D H 0.5182 0.2333 0.3147 0.118 Uiso 0.50 1 calc PR A 2
H13E H 0.5381 0.2095 0.3854 0.118 Uiso 0.50 1 calc PR A 2
H13F H 0.5378 0.0965 0.3418 0.118 Uiso 0.50 1 calc PR A 2
C33A C 0.9350(7) -0.0704(18) 0.9172(11) 0.061(4) Uiso 0.33333 1 d PD A 2
H33D H 0.9117 -0.0952 0.9257 0.091 Uiso 0.33333 1 calc PR A 2
H33E H 0.9612 -0.0738 0.9542 0.091 Uiso 0.33333 1 calc PR A 2
H33F H 0.9365 -0.1296 0.8878 0.091 Uiso 0.33333 1 calc PR A 2
C34A C 0.9262(4) 0.1593(17) 0.9423(5) 0.058(3) Uani 0.33333 1 d PD A 2
H34D H 0.9071 0.1221 0.9566 0.086 Uiso 0.33333 1 calc PR A 2
H34E H 0.9164 0.2449 0.9259 0.086 Uiso 0.33333 1 calc PR A 2
H34F H 0.9544 0.1656 0.9757 0.086 Uiso 0.33333 1 calc PR A 2
C35A C 0.9612(5) 0.116(2) 0.8790(8) 0.061(4) Uani 0.33333 1 d PD A 2
H35D H 0.9877 0.1111 0.9155 0.092 Uiso 0.33333 1 calc PR A 2
H35E H 0.9556 0.2048 0.8652 0.092 Uiso 0.33333 1 calc PR A 2
H35F H 0.9629 0.0626 0.8478 0.092 Uiso 0.33333 1 calc PR A 2
C33B C 0.9262(7) -0.047(2) 0.9251(9) 0.109(10) Uani 0.333333 1 d PD A 3
H33G H 0.9521 -0.0528 0.9625 0.164 Uiso 0.33333 1 calc PR A 3
H33H H 0.9234 -0.1232 0.9007 0.164 Uiso 0.33333 1 calc PR A 3
H33I H 0.9022 -0.0411 0.9342 0.164 Uiso 0.33333 1 calc PR A 3
C34B C 0.9387(8) 0.199(2) 0.9279(12) 0.116(9) Uiso 0.33333 1 d PD A 3
H34G H 0.9407 0.2682 0.9029 0.175 Uiso 0.33333 1 calc PR A 3
H34H H 0.9655 0.1894 0.9637 0.175 Uiso 0.33333 1 calc PR A 3
H34I H 0.9167 0.2188 0.9400 0.175 Uiso 0.33333 1 calc PR A 3
C35B C 0.9662(6) 0.044(3) 0.8770(10) 0.113(11) Uani 0.33333 1 d PD A 3
H35G H 0.9676 0.1117 0.8508 0.170 Uiso 0.33333 1 calc PR A 3
H35H H 0.9624 -0.0392 0.8568 0.170 Uiso 0.33333 1 calc PR A 3
H35I H 0.9921 0.0427 0.9144 0.170 Uiso 0.33333 1 calc PR A 3

loop_
_atom_site_aniso_label
_atom_site_aniso_U_11
_atom_site_aniso_U_22
_atom_site_aniso_U_33
_atom_site_aniso_U_23
_atom_site_aniso_U_13
_atom_site_aniso_U_12
Al1 0.0442(5) 0.0404(5) 0.0398(5) 0.0153(4) 0.0119(4) -0.0006(4)
O1 0.0662(17) 0.0782(19) 0.0305(12) 0.0186(12) 0.0005(11) -0.0257(15)
N1 0.042(3) 0.030(3) 0.023(2) -0.001(2) 0.014(2) -0.004(3)
C1 0.063(3) 0.089(4) 0.127(5) 0.063(3) 0.048(3) 0.013(2)
O2 0.0508(13) 0.0301(10) 0.0314(10) -0.0035(8) 0.0064(9) 0.0053(9)
C2 0.0443(16) 0.0444(17) 0.0291(14) 0.0042(12) 0.0156(12) 0.0061(13)
C3 0.051(2) 0.058(2) 0.0450(19) 0.0122(17) 0.0060(16) -0.0105(17)
C4 0.035(6) 0.082(10) 0.018(9) 0.018(7) 0.002(6) 0.004(5)
C5 0.051(5) 0.048(4) 0.047(4) 0.023(3) 0.028(4) 0.003(4)
C6 0.043(3) 0.032(3) 0.030(3) 0.004(2) 0.021(3) 0.003(2)
C7 0.079(2) 0.0419(17) 0.0329(15) 0.0026(13) 0.0270(16) 0.0112(17)
C8 0.075(2) 0.0406(17) 0.0393(17) 0.0052(13) 0.0307(17) 0.0077(16)
C9 0.119(4) 0.085(3) 0.058(2) 0.030(2) 0.058(3) 0.060(3)
C10 0.147(5) 0.045(2) 0.050(2) -0.0059(18) 0.036(3) -0.013(3)
C11 0.043(5) 0.058(7) 0.046(6) 0.004(4) 0.003(4) -0.003(5)
C15 0.052(3) 0.039(3) 0.026(3) 0.001(2) 0.024(2) -0.003(3)
C16 0.054(4) 0.029(3) 0.040(4) 0.011(3) 0.027(3) 0.016(3)
C17 0.068(6) 0.059(8) 0.028(8) -0.001(6) 0.022(6) -0.002(5)
C18 0.064(5) 0.025(3) 0.040(4) -0.004(3) 0.033(4) 0.004(3)
C19 0.047(5) 0.044(5) 0.037(4) -0.003(4) 0.023(4) -0.007(3)
C20 0.045(6) 0.040(5) 0.040(4) -0.008(3) 0.023(4) -0.011(4)
C21 0.077(2) 0.0452(18) 0.0250(14) -0.0034(12) 0.0181(15) 0.0152(17)
C22 0.0479(17) 0.0370(15) 0.0304(14) -0.0024(11) 0.0185(12) 0.0013(12)
C23 0.0440(15) 0.0330(14) 0.0268(13) -0.0006(11) 0.0136(11) 0.0016(12)
C24 0.0496(17) 0.0430(17) 0.0290(14) 0.0000(12) 0.0164(13) 0.0085(13)
C25 0.0476(18) 0.056(2) 0.0377(16) -0.0006(14) 0.0155(14) 0.0128(15)
C26 0.0417(17) 0.062(2) 0.0353(16) -0.0036(15) 0.0125(13) 0.0000(15)
C27 0.0532(19) 0.0463(18) 0.0305(15) -0.0076(13) 0.0133(14) -0.0025(14)
C28 0.069(2) 0.0406(17) 0.0345(15) -0.0022(13) 0.0187(15) 0.0211(16)
C29 0.085(3) 0.0294(15) 0.0462(19) -0.0042(13) 0.0215(18) 0.0022(16)
C30 0.068(2) 0.055(2) 0.0398(17) -0.0074(15) 0.0252(17) 0.0061(18)
C31 0.097(3) 0.067(3) 0.052(2) -0.004(2) 0.021(2) 0.044(3)
C32 0.0408(18) 0.093(3) 0.044(2) -0.011(2) 0.0039(15) 0.0047(19)
N1' 0.059(4) 0.031(3) 0.041(3) 0.001(3) 0.030(3) 0.009(3)
C1' 0.062(2) 0.061(2) 0.0301(15) 0.0147(15) 0.0066(15) -0.0219(18)
C4' 0.047(6) 0.054(6) 0.019(9) 0.014(6) -0.002(6) -0.014(4)
C5' 0.052(5) 0.059(5) 0.041(4) 0.020(4) 0.013(4) 0.000(5)
C6' 0.050(4) 0.045(4) 0.034(3) 0.009(3) 0.012(3) 0.009(3)
C15' 0.062(4) 0.037(3) 0.050(4) 0.009(3) 0.015(3) 0.019(3)
C16' 0.076(5) 0.033(3) 0.041(4) 0.007(3) 0.037(4) 0.004(3)
C17' 0.071(7) 0.035(5) 0.049(5) -0.006(4) 0.035(5) -0.001(4)
C18' 0.044(5) 0.036(4) 0.036(4) -0.006(3) 0.024(4) -0.007(4)
C19' 0.076(6) 0.028(4) 0.041(4) -0.001(3) 0.033(4) 0.016(4)
C20' 0.064(6) 0.037(6) 0.029(9) 0.007(6) 0.019(7) 0.007(5)
C11A 0.034(5) 0.090(12) 0.078(11) 0.051(8) -0.002(7) -0.002(7)
C34A 0.046(6) 0.078(10) 0.024(5) -0.009(6) -0.007(4) 0.010(7)
C35A 0.022(6) 0.093(13) 0.063(8) 0.015(9) 0.013(5) 0.005(7)
C33B 0.065(12) 0.14(2) 0.051(10) 0.048(13) -0.034(9) -0.005(12)
C35B 0.028(7) 0.21(3) 0.078(11) -0.015(18) 0.007(7) 0.037(14)

loop_
_atom_type_symbol
_atom_type_description
_atom_type_scat_dispersion_real
_atom_type_scat_dispersion_imag
_atom_type_scat_source
C C 0.0033 0.0016 'International Tables Vol C Tables 4.2.6.8 and 6.1.1.4'
H H 0.0000 0.0000 'International Tables Vol C Tables 4.2.6.8 and 6.1.1.4'
O O 0.0106 0.0060 'International Tables Vol C Tables 4.2.6.8 and 6.1.1.4'
N N 0.0061 0.0033 'International Tables Vol C Tables 4.2.6.8 and 6.1.1.4'
Al Al 0.0645 0.0514 'International Tables Vol C Tables 4.2.6.8 and 6.1.1.4'

loop_
_geom_angle_atom_site_label_1
_geom_angle_atom_site_label_2
_geom_angle_atom_site_label_3
_geom_angle
O2 Al1 O1 89.77(13)
O2 Al1 C1 116.91(17)
O1 Al1 C1 104.5(2)
O2 Al1 N2 89.52(18)
O1 Al1 N2 156.2(2)
C1 Al1 N2 97.0(3)
O2 Al1 N1 124.9(2)
O1 Al1 N1 84.92(18)
C1 Al1 N1 117.5(3)
N2 Al1 N1 76.1(2)
O2 Al1 N1' 143.5(2)
O1 Al1 N1' 95.41(19)
C1 Al1 N1' 96.7(3)
N2 Al1 N1' 71.7(2)
N1 Al1 N1' 21.45(19)
O2 Al1 N2' 84.69(17)
O1 Al1 N2' 147.8(2)
C1 Al1 N2' 106.3(3)
N2 Al1 N2' 9.3(2)
N1 Al1 N2' 72.7(2)
N1' Al1 N2' 71.9(2)
C1' O1 Al1 127.4(3)
C16 N1 C19 111.3(6)
C16 N1 C15 109.5(5)
C19 N1 C15 107.0(6)
C16 N1 Al1 106.2(4)
C19 N1 Al1 107.9(5)
C15 N1 Al1 114.9(4)
Al1 C1 H1C 109.5
Al1 C1 H1A 109.5
H1C C1 H1A 109.5
Al1 C1 H1B 109.5
H1C C1 H1B 109.5
H1A C1 H1B 109.5
C23 O2 Al1 139.28(19)
C20 N2 C21 102.4(6)
C20 N2 C18 111.0(7)
C21 N2 C18 107.3(5)
C20 N2 Al1 110.3(5)
C21 N2 Al1 114.6(4)
C18 N2 Al1 111.0(5)
C1' C2 C3 117.5(3)
C1' C2 C7 121.2(3)
C3 C2 C7 121.3(3)
C4 C3 C2 118.2(9)
C4 C3 C4' 14.4(15)
C2 C3 C4' 129.8(10)
C4 C3 H3 120.9
C2 C3 H3 120.9
C4' C3 H3 108.6
C5 C4 C3 118.9(18)
C5 C4 C11 124.1(18)
C3 C4 C11 105.9(16)
C4 C5 C6 118.3(12)
C4 C5 H5 120.8
C6 C5 H5 120.8
C1' C6 C5 119.2(6)
C1' C6 C15 117.2(5)
C5 C6 C15 123.6(6)
C9 C7 C2 109.1(3)
C9 C7 C8 109.4(3)
C2 C7 C8 110.7(3)
C9 C7 C10 109.4(4)
C2 C7 C10 112.3(3)
C8 C7 C10 105.8(3)
C7 C8 H8A 109.5
C7 C8 H8B 109.5
H8A C8 H8B 109.5
C7 C8 H8C 109.5
H8A C8 H8C 109.5
H8B C8 H8C 109.5
C7 C9 H9A 109.5
C7 C9 H9B 109.5
H9A C9 H9B 109.5
C7 C9 H9C 109.5
H9A C9 H9C 109.5
H9B C9 H9C 109.5
C7 C10 H10A 109.5
C7 C10 H10B 109.5
H10A C10 H10B 109.5
C7 C10 H10C 109.5
H10A C10 H10C 109.5
H10B C10 H10C 109.5
C13 C11 C12 91.9(12)
C13 C11 C14 132.6(15)
C12 C11 C14 95.4(14)
C13 C11 C4 120.9(15)
C12 C11 C4 104.1(14)
C14 C11 C4 102.5(14)
C11 C12 H12D 109.5
C11 C12 H12E 109.5
H12D C12 H12E 109.5
C11 C12 H12F 109.5
H12D C12 H12F 109.5
H12E C12 H12F 109.5
C11 C13 H13A 109.5
C11 C13 H13B 109.5
H13A C13 H13B 109.5
C11 C13 H13C 109.5
H13A C13 H13C 109.5
H13B C13 H13C 109.5
C11 C14 H14A 109.5
C11 C14 H14B 109.5
H14A C14 H14B 109.5
C11 C14 H14C 109.5
H14A C14 H14C 109.5
H14B C14 H14C 109.5
N1 C15 C6 113.6(5)
N1 C15 H15A 108.9
C6 C15 H15A 108.9
N1 C15 H15B 108.9
C6 C15 H15B 108.9
H15A C15 H15B 107.7
N1 C16 C17 110.7(11)
N1 C16 H16A 109.5
C17 C16 H16A 109.5
N1 C16 H16B 109.5
C17 C16 H16B 109.5
H16A C16 H16B 108.1
C18 C17 C16 118.5(15)
C18 C17 H17A 107.7
C16 C17 H17A 107.7
C18 C17 H17B 107.7
C16 C17 H17B 107.7
H17A C17 H17B 107.1
C17 C18 N2 109.8(10)
C17 C18 H18A 109.7
N2 C18 H18A 109.7
C17 C18 H18B 109.7
N2 C18 H18B 109.7
H18A C18 H18B 108.2
N1 C19 C20 109.6(7)
N1 C19 H19A 109.8
C20 C19 H19A 109.8
N1 C19 H19B 109.8
C20 C19 H19B 109.8
H19A C19 H19B 108.2
N2 C20 C19 108.2(8)
N2 C20 H20A 110.1
C19 C20 H20A 110.1
N2 C20 H20B 110.1
C19 C20 H20B 110.1
H20A C20 H20B 108.4
C22 C21 N2' 110.6(3)
C22 C21 N2 118.3(3)
N2' C21 N2 15.6(3)
C22 C21 H21A 107.7
N2' C21 H21A 99.3
N2 C21 H21A 107.7
C22 C21 H21B 107.7
N2' C21 H21B 123.2
N2 C21 H21B 107.7
H21A C21 H21B 107.1
C27 C22 C23 120.2(3)
C27 C22 C21 120.0(3)
C23 C22 C21 119.7(3)
O2 C23 C22 120.4(3)
O2 C23 C24 120.0(3)
C22 C23 C24 119.6(3)
C25 C24 C23 117.7(3)
C25 C24 C28 121.6(3)
C23 C24 C28 120.6(3)
C24 C25 C26 123.4(3)
C24 C25 H25 118.3
C26 C25 H25 118.3
C27 C26 C25 117.4(3)
C27 C26 C32 122.1(3)
C25 C26 C32 120.5(3)
C26 C27 C22 121.6(3)
C26 C27 H27 119.2
C22 C27 H27 119.2
C29 C28 C30 109.6(3)
C29 C28 C31 106.5(3)
C30 C28 C31 108.4(3)
C29 C28 C24 110.8(3)
C30 C28 C24 109.2(3)
C31 C28 C24 112.2(3)
C28 C29 H29A 109.5
C28 C29 H29B 109.5
H29A C29 H29B 109.5
C28 C29 H29C 109.5
H29A C29 H29C 109.5
H29B C29 H29C 109.5
C28 C30 H30A 109.5
C28 C30 H30B 109.5
H30A C30 H30B 109.5
C28 C30 H30C 109.5
H30A C30 H30C 109.5
H30B C30 H30C 109.5
C28 C31 H31A 109.5
C28 C31 H31B 109.5
H31A C31 H31B 109.5
C28 C31 H31C 109.5
H31A C31 H31C 109.5
H31B C31 H31C 109.5
C35A C32 C34 127.5(12)
C35A C32 C33B 129.1(12)
C34 C32 C33B 64.6(14)
C35A C32 C33 80.2(16)
C34 C32 C33 112.5(17)
C33B C32 C33 54.2(17)
C35A C32 C26 107.7(7)
C34 C32 C26 113.0(9)
C33B C32 C26 109.1(7)
C33 C32 C26 111.3(16)
C35A C32 C33A 113.3(11)
C34 C32 C33A 81.4(11)
C33B C32 C33A 18.5(15)
C33 C32 C33A 35.7(17)
C26 C32 C33A 111.0(10)
C35A C32 C34B 79.8(13)
C34 C32 C34B 54.9(11)
C33B C32 C34B 115.6(14)
C33 C32 C34B 135.4(19)
C26 C32 C34B 112.6(10)
C33A C32 C34B 127.1(14)
C35A C32 C35B 29.3(12)
C34 C32 C35B 136.6(12)
C33B C32 C35B 103.7(14)
C33 C32 C35B 51.4(16)
C26 C32 C35B 110.3(8)
C33A C32 C35B 86.0(15)
C34B C32 C35B 105.1(14)
C35A C32 C34A 107.4(11)
C34 C32 C34A 26.4(8)
C33B C32 C34A 90.4(13)
C33 C32 C34A 131.3(17)
C26 C32 C34A 111.5(5)
C33A C32 C34A 105.9(10)
C34B C32 C34A 29.2(10)
C35B C32 C34A 128.1(12)
C35A C32 C35 29.7(10)
C34 C32 C35 106.8(13)
C33B C32 C35 146.6(13)
C33 C32 C35 108.7(17)
C26 C32 C35 103.9(11)
C33A C32 C35 137.4(13)
C34B C32 C35 53.0(13)
C35B C32 C35 58.9(13)
C34A C32 C35 82.1(12)
C32 C33 H33A 109.5
C32 C33 H33B 109.4
H33A C33 H33B 109.5
C32 C33 H33C 109.5
H33A C33 H33C 109.5
H33B C33 H33C 109.5
C32 C34 H34A 109.5
C32 C34 H34B 109.5
H34A C34 H34B 109.5
C32 C34 H34C 109.5
H34A C34 H34C 109.5
H34B C34 H34C 109.5
C32 C35 H35A 109.4
C32 C35 H35B 109.5
H35A C35 H35B 109.5
C32 C35 H35C 109.5
H35A C35 H35C 109.5
H35B C35 H35C 109.5
C15' N1' C20' 107.6(10)
C15' N1' C16' 109.5(6)
C20' N1' C16' 112.0(10)
C15' N1' Al1 110.7(4)
C20' N1' Al1 115.4(7)
C16' N1' Al1 101.4(5)
C6 C1' O1 115.0(4)
C6 C1' C2 119.3(4)
O1 C1' C2 122.3(3)
C6 C1' C6' 35.2(4)
O1 C1' C6' 121.2(4)
C2 C1' C6' 114.2(4)
C18' N2' C21 118.5(7)
C18' N2' C19' 109.9(7)
C21 N2' C19' 109.2(5)
C18' N2' Al1 105.9(5)
C21 N2' Al1 103.9(4)
C19' N2' Al1 108.8(5)
C3 C4' C11A 134.7(19)
C3 C4' C5' 109.4(13)
C11A C4' C5' 104(2)
C6' C5' C4' 123.8(13)
C6' C5' H5' 118.1
C4' C5' H5' 118.1
C5' C6' C15' 116.2(7)
C5' C6' C1' 118.3(7)
C15' C6' C1' 125.4(5)
C11A C14' H14D 109.5
C11A C14' H14E 109.5
H14D C14' H14E 109.5
C11A C14' H14F 109.5
H14D C14' H14F 109.5
H14E C14' H14F 109.5
N1' C15' C6' 118.2(6)
N1' C15' H15C 107.8
C6' C15' H15C 107.8
N1' C15' H15D 107.8
C6' C15' H15D 107.8
H15C C15' H15D 107.1
N1' C16' C17' 112.3(6)
N1' C16' H16C 109.1
C17' C16' H16C 109.1
N1' C16' H16D 109.1
C17' C16' H16D 109.1
H16C C16' H16D 107.9
C18' C17' C16' 114.6(8)
C18' C17' H17C 108.6
C16' C17' H17C 108.6
C18' C17' H17D 108.6
C16' C17' H17D 108.6
H17C C17' H17D 107.6
N2' C18' C17' 114.6(9)
N2' C18' H18C 108.6
C17' C18' H18C 108.6
N2' C18' H18D 108.6
C17' C18' H18D 108.6
H18C C18' H18D 107.6
N2' C19' C20' 113.6(7)
N2' C19' H19C 108.8
C20' C19' H19C 108.8
N2' C19' H19D 108.8
C20' C19' H19D 108.8
H19C C19' H19D 107.7
N1' C20' C19' 106.6(11)
N1' C20' H20C 110.4
C19' C20' H20C 110.4
N1' C20' H20D 110.4
C19' C20' H20D 110.4
H20C C20' H20D 108.6
C13A C11A C4' 120.6(17)
C13A C11A C14' 127.3(13)
C4' C11A C14' 107.6(15)
C13A C11A C12A 86.6(14)
C4' C11A C12A 113.1(17)
C14' C11A C12A 93.6(13)
C11A C12A H12A 109.5
C11A C12A H12B 109.5
H12A C12A H12B 109.5
C11A C12A H12C 109.5
H12A C12A H12C 109.5
H12B C12A H12C 109.5
C11A C13A H13D 109.5
C11A C13A H13E 109.5
H13D C13A H13E 109.5
C11A C13A H13F 109.5
H13D C13A H13F 109.5
H13E C13A H13F 109.5
C32 C33A H33D 109.5
C32 C33A H33E 109.5
H33D C33A H33E 109.5
C32 C33A H33F 109.5
H33D C33A H33F 109.5
H33E C33A H33F 109.5
C32 C34A H34D 109.5
C32 C34A H34E 109.5
H34D C34A H34E 109.5
C32 C34A H34F 109.5
H34D C34A H34F 109.5
H34E C34A H34F 109.5
C32 C35A H35D 109.5
C32 C35A H35E 109.5
H35D C35A H35E 109.5
C32 C35A H35F 109.5
H35D C35A H35F 109.5
H35E C35A H35F 109.5
C32 C33B H33G 109.5
C32 C33B H33H 109.5
H33G C33B H33H 109.5
C32 C33B H33I 109.5
H33G C33B H33I 109.5
H33H C33B H33I 109.5
C32 C34B H34G 109.5
C32 C34B H34H 109.5
H34G C34B H34H 109.5
C32 C34B H34I 109.5
H34G C34B H34I 109.5
H34H C34B H34I 109.5
C32 C35B H35G 109.4
C32 C35B H35H 109.5
H35G C35B H35H 109.5
C32 C35B H35I 109.5
H35G C35B H35I 109.5
H35H C35B H35I 109.5

loop_
_geom_bond_atom_site_label_1
_geom_bond_atom_site_label_2
_geom_bond_distance
Al1 O2 1.767(2)
Al1 O1 1.797(3)
Al1 C1 1.959(5)
Al1 N2 2.025(6)
Al1 N1 2.075(6)
Al1 N1' 2.192(7)
Al1 N2' 2.240(6)
O1 C1' 1.338(4)
N1 C16 1.492(9)
N1 C19 1.500(10)
N1 C15 1.507(8)
C1 H1C 0.9800
C1 H1A 0.9800
C1 H1B 0.9800
O2 C23 1.341(4)
N2 C20 1.471(12)
N2 C21 1.500(6)
N2 C18 1.502(10)
C2 C1' 1.390(5)
C2 C3 1.394(5)
C2 C7 1.536(5)
C3 C4 1.38(3)
C3 C4' 1.41(2)
C3 H3 0.9500
C4 C5 1.35(3)
C4 C11 1.78(3)
C5 C6 1.398(11)
C5 H5 0.9500
C6 C1' 1.328(7)
C6 C15 1.508(9)
C7 C9 1.534(6)
C7 C8 1.542(4)
C7 C10 1.554(6)
C8 H8A 0.9800
C8 H8B 0.9800
C8 H8C 0.9800
C9 H9A 0.9800
C9 H9B 0.9800
C9 H9C 0.9800
C10 H10A 0.9800
C10 H10B 0.9800
C10 H10C 0.9800
C11 C13 1.445(17)
C11 C12 1.55(2)
C11 C14 1.64(3)
C12 H12D 0.9800
C12 H12E 0.9800
C12 H12F 0.9800
C13 H13A 0.9800
C13 H13B 0.9800
C13 H13C 0.9800
C14 H14A 0.9800
C14 H14B 0.9800
C14 H14C 0.9800
C15 H15A 0.9900
C15 H15B 0.9900
C16 C17 1.549(14)
C16 H16A 0.9900
C16 H16B 0.9900
C17 C18 1.46(2)
C17 H17A 0.9900
C17 H17B 0.9900
C18 H18A 0.9900
C18 H18B 0.9900
C19 C20 1.564(15)
C19 H19A 0.9900
C19 H19B 0.9900
C20 H20A 0.9900
C20 H20B 0.9900
C21 C22 1.497(5)
C21 N2' 1.499(6)
C21 H21A 0.9900
C21 H21B 0.9900
C22 C27 1.399(4)
C22 C23 1.400(4)
C23 C24 1.415(4)
C24 C25 1.396(4)
C24 C28 1.543(4)
C25 C26 1.402(5)
C25 H25 0.9500
C26 C27 1.378(5)
C26 C32 1.538(5)
C27 H27 0.9500
C28 C29 1.531(6)
C28 C30 1.534(5)
C28 C31 1.538(5)
C29 H29A 0.9800
C29 H29B 0.9800
C29 H29C 0.9800
C30 H30A 0.9800
C30 H30B 0.9800
C30 H30C 0.9800
C31 H31A 0.9800
C31 H31B 0.9800
C31 H31C 0.9800
C32 C35A 1.441(15)
C32 C34 1.49(2)
C32 C33B 1.50(2)
C32 C33 1.52(3)
C32 C33A 1.57(2)
C32 C34B 1.57(2)
C32 C35B 1.589(18)
C32 C34A 1.596(12)
C32 C35 1.64(2)
C33 H33A 0.9800
C33 H33B 0.9800
C33 H33C 0.9800
C34 H34A 0.9800
C34 H34B 0.9800
C34 H34C 0.9800
C35 H35A 0.9800
C35 H35B 0.9800
C35 H35C 0.9800
N1' C15' 1.466(10)
N1' C20' 1.496(15)
N1' C16' 1.524(10)
C1' C6' 1.574(8)
N2' C18' 1.489(10)
N2' C19' 1.509(9)
C4' C11A 1.41(3)
C4' C5' 1.45(2)
C5' C6' 1.387(11)
C5' H5' 0.9500
C6' C15' 1.525(10)
C14' C11A 1.53(2)
C14' H14D 0.9800
C14' H14E 0.9800
C14' H14F 0.9800
C15' H15C 0.9900
C15' H15D 0.9900
C16' C17' 1.533(13)
C16' H16C 0.9900
C16' H16D 0.9900
C17' C18' 1.508(16)
C17' H17C 0.9900
C17' H17D 0.9900
C18' H18C 0.9900
C18' H18D 0.9900
C19' C20' 1.568(18)
C19' H19C 0.9900
C19' H19D 0.9900
C20' H20C 0.9900
C20' H20D 0.9900
C11A C13A 1.31(2)
C11A C12A 1.77(3)
C12A H12A 0.9800
C12A H12B 0.9800
C12A H12C 0.9800
C13A H13D 0.9800
C13A H13E 0.9800
C13A H13F 0.9800
C33A H33D 0.9800
C33A H33E 0.9800
C33A H33F 0.9800
C34A H34D 0.9800
C34A H34E 0.9800
C34A H34F 0.9800
C35A H35D 0.9800
C35A H35E 0.9800
C35A H35F 0.9800
C33B H33G 0.9800
C33B H33H 0.9800
C33B H33I 0.9800
C34B H34G 0.9800
C34B H34H 0.9800
C34B H34I 0.9800
C35B H35G 0.9800
C35B H35H 0.9800
C35B H35I 0.9800

loop_
_platon_squeeze_void_nr
_platon_squeeze_void_average_x
_platon_squeeze_void_average_y
_platon_squeeze_void_average_z
_platon_squeeze_void_volume
_platon_squeeze_void_count_electrons
_platon_squeeze_void_content
1 0.500 0.000 0.393 888 54 ' '
2 0.000 0.500 0.248 888 54 ' '
